data_7232206
loop_
_publ_author_name
'Castillo, Oscar'
'Delgado, Esther'
'Hern\'andez, Diego'
'Hern\'andez, Elisa'
'Mart\'in, Avelino'
'Zamora, F\'elix'

_publ_section_title
;
 Synthesis and structural characterization of transition metal dithiolene
 derivatives containing divalent metals as counter-cations
;
_journal_issue 9
_journal_name_full CrystEngComm
_journal_page_first 1423
_journal_paper_doi 10.1039/C8CE01916A
_journal_volume 21
_journal_year 2019
_chemical_formula_moiety 'C48 H56 Cl8 Fe3 O10 S8'
_chemical_formula_sum 'C48 H56 Cl8 Fe3 O10 S8'
_chemical_formula_weight 1500.55
_space_group_crystal_system triclinic
_space_group_IT_number 2
_space_group_name_Hall '-P 1'
_space_group_name_H-M_alt 'P -1'
_symmetry_space_group_name_Hall '-P 1'
_symmetry_space_group_name_H-M 'P -1'
_atom_sites_solution_hydrogens geom
_atom_sites_solution_primary direct
_atom_sites_solution_secondary difmap
_audit_conform_dict_location ftp://ftp.iucr.org/pub/cif_core.dic
_audit_conform_dict_name cif_core.dic
_audit_conform_dict_version 2.4.3
_audit_creation_date 2018-01-16T12:23:42-00:00
_audit_creation_method 'WinGX routine CIF_UPDATE'
_audit_update_record
;
2018-04-04 deposited with the CCDC.
2019-01-22 downloaded from the CCDC.
;
_cell_angle_alpha 93.025(2)
_cell_angle_beta 111.050(2)
_cell_angle_gamma 98.246(2)
_cell_formula_units_Z 1
_cell_length_a 10.6545(3)
_cell_length_b 11.3055(3)
_cell_length_c 14.3597(4)
_cell_measurement_reflns_used 6367
_cell_measurement_temperature 200(2)
_cell_measurement_theta_max 24.8
_cell_measurement_theta_min 2.52
_cell_measurement_wavelength 0.71073
_cell_volume 1587.36(8)
_computing_cell_refinement 'Bruker SAINT'
_computing_data_collection 'Bruker APEX2'
_computing_data_reduction 'Bruker SAINT'
_computing_molecular_graphics 'MERCURY (Macrae et al., 2006)'
_computing_publication_material 'WinGX publication routines (Farrugia, 2012)'
_computing_structure_refinement 'SHELXL-2017/1 (Sheldrick, 2017)'
_computing_structure_solution 'SHELXS-97 (Sheldrick, 2008)'
_diffrn_ambient_temperature 200(2)
_diffrn_measured_fraction_theta_full 0.998
_diffrn_measured_fraction_theta_max 0.998
_diffrn_measurement_device 'Bruker Kappa Apex II'
_diffrn_measurement_method '\f and \w scans'
_diffrn_radiation_probe x-ray
_diffrn_radiation_type MoK\a
_diffrn_radiation_wavelength 0.71073
_diffrn_reflns_av_R_equivalents 0.0473
_diffrn_reflns_av_unetI/netI 0.0514
_diffrn_reflns_Laue_measured_fraction_full 0.998
_diffrn_reflns_Laue_measured_fraction_max 0.998
_diffrn_reflns_limit_h_max 12
_diffrn_reflns_limit_h_min -12
_diffrn_reflns_limit_k_max 12
_diffrn_reflns_limit_k_min -12
_diffrn_reflns_limit_l_max 16
_diffrn_reflns_limit_l_min -16
_diffrn_reflns_number 24353
_diffrn_reflns_point_group_measured_fraction_full 0.998
_diffrn_reflns_point_group_measured_fraction_max 0.998
_diffrn_reflns_theta_full 24.106
_diffrn_reflns_theta_max 24.106
_diffrn_reflns_theta_min 2.994
_diffrn_standards_number 0
_exptl_absorpt_coefficient_mu 1.327
_exptl_absorpt_correction_T_max 0.938
_exptl_absorpt_correction_T_min 0.896
_exptl_absorpt_correction_type multi-scan
_exptl_absorpt_process_details
;
 R.H. Blessing, Acta Cryst. (1995), A51, 33-38
;
_exptl_crystal_colour red
_exptl_crystal_density_diffrn 1.57
_exptl_crystal_density_method 'not measured'
_exptl_crystal_description needle
_exptl_crystal_F_000 766
_exptl_crystal_size_max 0.252
_exptl_crystal_size_mid 0.056
_exptl_crystal_size_min 0.042
_refine_diff_density_max 1.146
_refine_diff_density_min -2.355
_refine_diff_density_rms 0.135
_refine_ls_extinction_method none
_refine_ls_goodness_of_fit_ref 1.096
_refine_ls_hydrogen_treatment constr
_refine_ls_matrix_type full
_refine_ls_number_constraints 0
_refine_ls_number_parameters 349
_refine_ls_number_reflns 5033
_refine_ls_number_restraints 45
_refine_ls_restrained_S_all 1.122
_refine_ls_R_factor_all 0.0829
_refine_ls_R_factor_gt 0.0631
_refine_ls_shift/su_max 0
_refine_ls_shift/su_mean 0
_refine_ls_structure_factor_coef Fsqd
_refine_ls_weighting_details 'w=1/[\s^2^(Fo^2^)+(0.1355P)^2^+1.4768P] where P=(Fo^2^+2Fc^2^)/3'
_refine_ls_weighting_scheme calc
_refine_ls_wR_factor_gt 0.2013
_refine_ls_wR_factor_ref 0.2165
_reflns_Friedel_coverage 0
_reflns_number_gt 3792
_reflns_number_total 5033
_reflns_threshold_expression 'I > 2\s(I)'
_cod_data_source_file c8ce01916a2.cif
_cod_data_source_block shelx_CCDC1
_cod_depositor_comments 'Adding full bibliography for 7232202--7232208.cif.'
_cod_database_code 7232206

loop_
_space_group_symop_operation_xyz
'x, y, z'
'-x, -y, -z'

loop_
_atom_site_label
_atom_site_type_symbol
_atom_site_fract_x
_atom_site_fract_y
_atom_site_fract_z
_atom_site_U_iso_or_equiv
_atom_site_adp_type
_atom_site_occupancy
_atom_site_site_symmetry_order
_atom_site_calc_flag
_atom_site_refinement_flags_posn
_atom_site_refinement_flags_adp
_atom_site_refinement_flags_occupancy
C1 C 0.4067(7) 0.1504(6) 0.2373(5) 0.0356(16) Uani 1 1 d . . .
C2 C 0.2999(8) 0.1509(7) 0.1450(6) 0.0481(19) Uani 1 1 d . . .
C3 C 0.3206(11) 0.1400(9) 0.0557(6) 0.069(3) Uani 1 1 d . . .
H3 H 0.246015 0.134944 -0.006433 0.083 Uiso 1 1 calc R U .
C4 C 0.4478(11) 0.1365(10) 0.0569(6) 0.079(3) Uani 1 1 d . . .
H4 H 0.462988 0.134571 -0.004432 0.094 Uiso 1 1 calc R U .
C5 C 0.5554(9) 0.1359(8) 0.1459(6) 0.061(2) Uani 1 1 d . . .
C6 C 0.5381(8) 0.1442(6) 0.2373(5) 0.0421(18) Uani 1 1 d . . .
C7 C 0.6177(6) 0.1452(5) 0.6919(4) 0.0264(14) Uani 1 1 d . . .
C8 C 0.7499(7) 0.1443(5) 0.6930(5) 0.0303(14) Uani 1 1 d . . .
C9 C 0.8577(7) 0.1547(6) 0.7859(5) 0.0388(16) Uani 1 1 d . . .
C10 C 0.8367(9) 0.1679(7) 0.8750(5) 0.051(2) Uani 1 1 d . . .
H10 H 0.911033 0.173116 0.937258 0.061 Uiso 1 1 calc R U .
C11 C 0.7070(8) 0.1736(7) 0.8735(5) 0.0468(19) Uani 1 1 d . . .
H11 H 0.69237 0.185329 0.934571 0.056 Uiso 1 1 calc R U .
C12 C 0.6005(7) 0.1620(6) 0.7834(5) 0.0372(16) Uani 1 1 d . . .
C13 C 0.0470(9) 0.2656(6) 0.3780(6) 0.052(2) Uani 1 1 d . . .
H13A H 0.115184 0.290297 0.347549 0.062 Uiso 1 1 calc R U .
H13B H -0.044495 0.273585 0.330336 0.062 Uiso 1 1 calc R U .
C14 C 0.0494(9) 0.1368(6) 0.4041(7) 0.054(2) Uani 1 1 d . . .
H14A H -0.043788 0.088576 0.376436 0.064 Uiso 1 1 calc R U .
H14B H 0.108524 0.098357 0.376596 0.064 Uiso 1 1 calc R U .
C15 C 0.1064(8) 0.1471(6) 0.5182(6) 0.049(2) Uani 1 1 d . . .
H15A H 0.033163 0.121797 0.543811 0.058 Uiso 1 1 calc R U .
H15B H 0.177827 0.096797 0.542867 0.058 Uiso 1 1 calc R U .
C16 C 0.1644(9) 0.2756(7) 0.5497(7) 0.057(2) Uani 1 1 d . . .
H16A H 0.160544 0.300741 0.615596 0.069 Uiso 1 1 calc R U .
H16B H 0.260654 0.292242 0.554944 0.069 Uiso 1 1 calc R U .
C17 C 0.7573(11) 0.4896(10) 0.7778(8) 0.079(3) Uani 1 1 d . . .
H17A H 0.826762 0.552497 0.827551 0.095 Uiso 1 1 calc R U .
H17B H 0.772714 0.410001 0.800724 0.095 Uiso 1 1 calc R U .
C18 C 0.6156(12) 0.5087(10) 0.7666(10) 0.088(3) Uani 1 1 d . . .
H18A H 0.579839 0.457806 0.808642 0.106 Uiso 1 1 calc R U .
H18B H 0.615163 0.594047 0.78576 0.106 Uiso 1 1 calc R U .
C19 C 0.5379(11) 0.4746(11) 0.6636(10) 0.091(3) Uani 1 1 d . . .
H19A H 0.46564 0.524195 0.639349 0.109 Uiso 1 1 calc R U .
H19B H 0.494027 0.389039 0.652285 0.109 Uiso 1 1 calc R U .
C20 C 0.6347(10) 0.4938(10) 0.6082(10) 0.088(3) Uani 1 1 d . . .
H20A H 0.613744 0.427325 0.554291 0.106 Uiso 1 1 calc R U .
H20B H 0.630363 0.570914 0.578456 0.106 Uiso 1 1 calc R U .
C21 C 0.7779(12) 0.4788(13) 0.1946(9) 0.106(4) Uani 1 1 d D U .
H21A H 0.751078 0.397195 0.210645 0.127 Uiso 1 1 calc R U .
H21B H 0.816103 0.533211 0.258153 0.127 Uiso 1 1 calc R U .
C22 C 0.6714(16) 0.5137(17) 0.1360(10) 0.147(6) Uani 1 1 d D U .
H22A H 0.66299 0.593928 0.161941 0.177 Uiso 1 1 calc R U .
H22B H 0.587768 0.455796 0.127064 0.177 Uiso 1 1 calc R U .
C23 C 0.6956(19) 0.518(2) 0.0405(13) 0.201(7) Uani 1 1 d D U .
H23A H 0.642082 0.446478 -0.006844 0.241 Uiso 1 1 calc R U .
H23B H 0.666166 0.590734 0.009101 0.241 Uiso 1 1 calc R U .
C24 C 0.8345(18) 0.523(2) 0.0612(12) 0.184(7) Uani 1 1 d D U .
H24A H 0.880823 0.606412 0.066272 0.221 Uiso 1 1 calc R U .
H24B H 0.848379 0.473726 0.007563 0.221 Uiso 1 1 calc R U .
Cl1 Cl 0.1388(2) 0.1604(2) 0.14367(17) 0.0672(7) Uani 1 1 d . . .
Cl2 Cl 0.7170(3) 0.1232(3) 0.14489(17) 0.0967(11) Uani 1 1 d . . .
Cl3 Cl 1.0205(2) 0.1458(2) 0.78945(15) 0.0643(6) Uani 1 1 d . . .
Cl4 Cl 0.4393(2) 0.17150(18) 0.78381(14) 0.0516(5) Uani 1 1 d . . .
Fe1 Fe 0.56923(8) 0.10262(7) 0.45930(6) 0.0230(3) Uani 1 1 d . . .
Fe2 Fe 0 0.5 0.5 0.0684(6) Uani 1 2 d S . P
O1 O 0.0802(5) 0.3378(4) 0.4721(4) 0.0472(13) Uani 1 1 d . . .
O2 O 0.7662(7) 0.4957(6) 0.6856(5) 0.0735(18) Uani 1 1 d . . .
O3 O 0.8859(14) 0.4757(17) 0.1526(10) 0.224(6) Uani 1 1 d D U .
O4W O -0.1943(5) 0.4305(4) 0.3744(4) 0.0535(14) Uani 1 1 d . . .
O5W O -0.0752(6) 0.4044(4) 0.6036(4) 0.0547(14) Uani 1 1 d . . .
S1 S 0.38264(17) 0.15464(14) 0.35161(12) 0.0326(4) Uani 1 1 d . . .
S2 S 0.67175(17) 0.14166(15) 0.35168(12) 0.0350(4) Uani 1 1 d . . .
S3 S 0.47879(15) 0.12095(13) 0.57603(11) 0.0250(4) Uani 1 1 d . . .
S4 S 0.77522(16) 0.12649(14) 0.57937(12) 0.0286(4) Uani 1 1 d . . .

loop_
_atom_site_aniso_label
_atom_site_aniso_U_11
_atom_site_aniso_U_22
_atom_site_aniso_U_33
_atom_site_aniso_U_23
_atom_site_aniso_U_13
_atom_site_aniso_U_12
C1 0.048(5) 0.033(3) 0.022(4) 0.007(3) 0.010(3) 0.003(3)
C2 0.045(5) 0.054(4) 0.040(5) 0.015(3) 0.009(4) 0.005(4)
C3 0.068(7) 0.100(7) 0.026(5) 0.011(4) 0.005(4) 0.006(5)
C4 0.082(8) 0.127(9) 0.019(4) 0.016(5) 0.017(5) -0.002(6)
C5 0.053(5) 0.096(7) 0.032(5) 0.007(4) 0.023(4) -0.009(5)
C6 0.044(5) 0.055(4) 0.023(4) 0.004(3) 0.014(3) -0.010(3)
C7 0.029(4) 0.025(3) 0.026(3) -0.001(2) 0.012(3) 0.002(2)
C8 0.034(4) 0.032(3) 0.024(3) -0.001(3) 0.011(3) 0.003(3)
C9 0.029(4) 0.052(4) 0.028(4) -0.003(3) 0.005(3) 0.004(3)
C10 0.051(5) 0.068(5) 0.019(4) -0.004(3) -0.001(4) 0.004(4)
C11 0.057(5) 0.061(5) 0.021(4) -0.002(3) 0.015(4) 0.004(4)
C12 0.046(4) 0.039(4) 0.034(4) 0.002(3) 0.024(4) 0.005(3)
C13 0.054(5) 0.045(4) 0.067(6) 0.003(4) 0.036(5) 0.007(4)
C14 0.046(5) 0.043(4) 0.076(6) 0.006(4) 0.028(4) 0.010(3)
C15 0.039(4) 0.040(4) 0.078(6) 0.018(4) 0.031(4) 0.013(3)
C16 0.047(5) 0.050(5) 0.067(6) 0.006(4) 0.011(4) 0.008(4)
C17 0.088(8) 0.086(7) 0.084(8) 0.005(5) 0.058(7) 0.010(6)
C18 0.086(8) 0.077(7) 0.130(11) -0.004(7) 0.078(8) 0.006(6)
C19 0.055(7) 0.096(8) 0.126(11) 0.001(7) 0.043(7) 0.006(6)
C20 0.058(7) 0.088(7) 0.130(10) 0.008(7) 0.046(7) 0.019(6)
C21 0.098(8) 0.165(11) 0.075(7) 0.050(7) 0.049(6) 0.026(8)
C22 0.118(10) 0.230(16) 0.115(10) 0.007(11) 0.052(9) 0.076(11)
C23 0.154(12) 0.36(2) 0.114(10) 0.072(13) 0.054(10) 0.087(16)
C24 0.140(12) 0.33(2) 0.119(11) 0.081(12) 0.083(10) 0.031(14)
Cl1 0.0514(13) 0.0885(15) 0.0496(13) 0.0140(11) -0.0019(10) 0.0266(11)
Cl2 0.0584(15) 0.196(3) 0.0350(13) -0.0001(15) 0.0313(12) -0.0114(17)
Cl3 0.0289(11) 0.1095(18) 0.0395(12) -0.0064(11) -0.0019(9) 0.0087(11)
Cl4 0.0531(12) 0.0707(12) 0.0424(11) -0.0017(9) 0.0322(10) 0.0116(9)
Fe1 0.0215(5) 0.0296(5) 0.0196(5) 0.0025(3) 0.0105(4) 0.0025(3)
Fe2 0.0718(13) 0.0529(10) 0.0950(15) 0.0081(9) 0.0486(12) 0.0095(9)
O1 0.056(3) 0.030(2) 0.058(3) 0.004(2) 0.021(3) 0.015(2)
O2 0.067(4) 0.095(5) 0.079(5) 0.012(4) 0.050(4) 0.020(4)
O3 0.164(10) 0.405(18) 0.178(11) 0.124(12) 0.112(9) 0.122(11)
O4W 0.049(3) 0.047(3) 0.073(4) 0.008(3) 0.033(3) 0.009(2)
O5W 0.056(3) 0.052(3) 0.068(4) -0.005(3) 0.043(3) -0.004(3)
S1 0.0323(10) 0.0393(9) 0.0281(9) 0.0075(7) 0.0106(8) 0.0119(7)
S2 0.0295(9) 0.0514(10) 0.0232(9) 0.0017(7) 0.0144(8) -0.0068(7)
S3 0.0228(8) 0.0318(8) 0.0235(8) 0.0018(6) 0.0121(7) 0.0058(6)
S4 0.0205(8) 0.0410(9) 0.0245(9) -0.0005(6) 0.0103(7) 0.0016(6)

loop_
_atom_type_symbol
_atom_type_description
_atom_type_scat_dispersion_real
_atom_type_scat_dispersion_imag
_atom_type_scat_source
C C 0.0033 0.0016 'International Tables Vol C Tables 4.2.6.8 and 6.1.1.4'
H H 0 0 'International Tables Vol C Tables 4.2.6.8 and 6.1.1.4'
S S 0.1246 0.1234 'International Tables Vol C Tables 4.2.6.8 and 6.1.1.4'
Cl Cl 0.1484 0.1585 'International Tables Vol C Tables 4.2.6.8 and 6.1.1.4'
Fe Fe 0.3463 0.8444 'International Tables Vol C Tables 4.2.6.8 and 6.1.1.4'
O O 0.0106 0.006 'International Tables Vol C Tables 4.2.6.8 and 6.1.1.4'

loop_
_geom_angle_atom_site_label_1
_geom_angle_atom_site_label_2
_geom_angle_atom_site_label_3
_geom_angle
_geom_angle_site_symmetry_1
_geom_angle_site_symmetry_3
C2 C1 C6 118.4(6) . .
C2 C1 S1 122.6(6) . .
C6 C1 S1 118.9(5) . .
C3 C2 C1 121.1(8) . .
C3 C2 Cl1 119.8(6) . .
C1 C2 Cl1 119.1(6) . .
C4 C3 C2 119.7(8) . .
C4 C3 H3 120.1 . .
C2 C3 H3 120.1 . .
C3 C4 C5 120.8(8) . .
C3 C4 H4 119.6 . .
C5 C4 H4 119.6 . .
C4 C5 C6 121.0(9) . .
C4 C5 Cl2 120.0(7) . .
C6 C5 Cl2 119.0(6) . .
C5 C6 C1 118.7(7) . .
C5 C6 S2 122.3(6) . .
C1 C6 S2 118.9(5) . .
C12 C7 C8 118.7(6) . .
C12 C7 S3 122.1(5) . .
C8 C7 S3 119.2(5) . .
C9 C8 C7 118.4(6) . .
C9 C8 S4 121.8(5) . .
C7 C8 S4 119.7(5) . .
C10 C9 C8 121.4(7) . .
C10 C9 Cl3 119.1(5) . .
C8 C9 Cl3 119.4(5) . .
C9 C10 C11 119.9(7) . .
C9 C10 H10 120 . .
C11 C10 H10 120 . .
C12 C11 C10 119.3(6) . .
C12 C11 H11 120.3 . .
C10 C11 H11 120.3 . .
C11 C12 C7 122.2(7) . .
C11 C12 Cl4 118.3(5) . .
C7 C12 Cl4 119.5(5) . .
O1 C13 C14 105.2(6) . .
O1 C13 H13A 110.7 . .
C14 C13 H13A 110.7 . .
O1 C13 H13B 110.7 . .
C14 C13 H13B 110.7 . .
H13A C13 H13B 108.8 . .
C15 C14 C13 105.3(6) . .
C15 C14 H14A 110.7 . .
C13 C14 H14A 110.7 . .
C15 C14 H14B 110.7 . .
C13 C14 H14B 110.7 . .
H14A C14 H14B 108.8 . .
C16 C15 C14 104.5(6) . .
C16 C15 H15A 110.9 . .
C14 C15 H15A 110.9 . .
C16 C15 H15B 110.9 . .
C14 C15 H15B 110.9 . .
H15A C15 H15B 108.9 . .
O1 C16 C15 104.9(6) . .
O1 C16 H16A 110.8 . .
C15 C16 H16A 110.8 . .
O1 C16 H16B 110.8 . .
C15 C16 H16B 110.8 . .
H16A C16 H16B 108.8 . .
O2 C17 C18 107.0(9) . .
O2 C17 H17A 110.3 . .
C18 C17 H17A 110.3 . .
O2 C17 H17B 110.3 . .
C18 C17 H17B 110.3 . .
H17A C17 H17B 108.6 . .
C19 C18 C17 103.8(9) . .
C19 C18 H18A 111 . .
C17 C18 H18A 111 . .
C19 C18 H18B 111 . .
C17 C18 H18B 111 . .
H18A C18 H18B 109 . .
C18 C19 C20 107.3(9) . .
C18 C19 H19A 110.3 . .
C20 C19 H19A 110.3 . .
C18 C19 H19B 110.3 . .
C20 C19 H19B 110.3 . .
H19A C19 H19B 108.5 . .
O2 C20 C19 103.2(9) . .
O2 C20 H20A 111.1 . .
C19 C20 H20A 111.1 . .
O2 C20 H20B 111.1 . .
C19 C20 H20B 111.1 . .
H20A C20 H20B 109.1 . .
C22 C21 O3 114.1(11) . .
C22 C21 H21A 108.7 . .
O3 C21 H21A 108.7 . .
C22 C21 H21B 108.7 . .
O3 C21 H21B 108.7 . .
H21A C21 H21B 107.6 . .
C21 C22 C23 102.9(13) . .
C21 C22 H22A 111.2 . .
C23 C22 H22A 111.2 . .
C21 C22 H22B 111.2 . .
C23 C22 H22B 111.2 . .
H22A C22 H22B 109.1 . .
C24 C23 C22 108.8(14) . .
C24 C23 H23A 109.9 . .
C22 C23 H23A 109.9 . .
C24 C23 H23B 109.9 . .
C22 C23 H23B 109.9 . .
H23A C23 H23B 108.3 . .
C23 C24 O3 105.9(13) . .
C23 C24 H24A 110.6 . .
O3 C24 H24A 110.6 . .
C23 C24 H24B 110.6 . .
O3 C24 H24B 110.6 . .
H24A C24 H24B 108.7 . .
S1 Fe1 S4 157.99(7) . .
S1 Fe1 S2 88.85(7) . .
S4 Fe1 S2 87.74(6) . .
S1 Fe1 S3 87.54(6) . .
S4 Fe1 S3 89.59(6) . .
S2 Fe1 S3 163.45(7) . .
S1 Fe1 S3 102.54(6) . 2_656
S4 Fe1 S3 99.47(6) . 2_656
S2 Fe1 S3 97.70(6) . 2_656
S3 Fe1 S3 98.85(5) . 2_656
O5W Fe2 O5W 180.00(17) . 2_566
O5W Fe2 O4W 90.5(2) . .
O5W Fe2 O4W 89.5(2) 2_566 .
O5W Fe2 O4W 89.5(2) . 2_566
O5W Fe2 O4W 90.5(2) 2_566 2_566
O4W Fe2 O4W 180 . 2_566
O5W Fe2 O1 92.04(19) . 2_566
O5W Fe2 O1 87.97(19) 2_566 2_566
O4W Fe2 O1 90.15(19) . 2_566
O4W Fe2 O1 89.85(19) 2_566 2_566
O5W Fe2 O1 87.97(19) . .
O5W Fe2 O1 92.03(19) 2_566 .
O4W Fe2 O1 89.85(19) . .
O4W Fe2 O1 90.15(19) 2_566 .
O1 Fe2 O1 180 2_566 .
C13 O1 C16 106.9(6) . .
C13 O1 Fe2 128.1(4) . .
C16 O1 Fe2 124.6(5) . .
C17 O2 C20 111.7(8) . .
C24 O3 C21 103.7(11) . .
C1 S1 Fe1 104.7(2) . .
C6 S2 Fe1 104.6(2) . .
C7 S3 Fe1 105.6(2) . .
C7 S3 Fe1 102.28(19) . 2_656
Fe1 S3 Fe1 81.15(5) . 2_656
C8 S4 Fe1 105.8(2) . .

loop_
_geom_bond_atom_site_label_1
_geom_bond_atom_site_label_2
_geom_bond_distance
_geom_bond_site_symmetry_2
C1 C2 1.404(10) .
C1 C6 1.411(10) .
C1 S1 1.749(7) .
C2 C3 1.380(12) .
C2 Cl1 1.729(8) .
C3 C4 1.356(14) .
C3 H3 0.95 .
C4 C5 1.378(12) .
C4 H4 0.95 .
C5 C6 1.390(10) .
C5 Cl2 1.753(9) .
C6 S2 1.751(7) .
C7 C12 1.397(9) .
C7 C8 1.405(9) .
C7 S3 1.761(6) .
C8 C9 1.399(9) .
C8 S4 1.753(6) .
C9 C10 1.381(10) .
C9 Cl3 1.734(7) .
C10 C11 1.384(11) .
C10 H10 0.95 .
C11 C12 1.366(10) .
C11 H11 0.95 .
C12 Cl4 1.738(7) .
C13 O1 1.439(9) .
C13 C14 1.524(10) .
C13 H13A 0.99 .
C13 H13B 0.99 .
C14 C15 1.520(12) .
C14 H14A 0.99 .
C14 H14B 0.99 .
C15 C16 1.473(10) .
C15 H15A 0.99 .
C15 H15B 0.99 .
C16 O1 1.445(9) .
C16 H16A 0.99 .
C16 H16B 0.99 .
C17 O2 1.366(11) .
C17 C18 1.508(14) .
C17 H17A 0.99 .
C17 H17B 0.99 .
C18 C19 1.411(16) .
C18 H18A 0.99 .
C18 H18B 0.99 .
C19 C20 1.512(15) .
C19 H19A 0.99 .
C19 H19B 0.99 .
C20 O2 1.438(13) .
C20 H20A 0.99 .
C20 H20B 0.99 .
C21 C22 1.277(13) .
C21 O3 1.482(13) .
C21 H21A 0.99 .
C21 H21B 0.99 .
C22 C23 1.486(15) .
C22 H22A 0.99 .
C22 H22B 0.99 .
C23 C24 1.394(15) .
C23 H23A 0.99 .
C23 H23B 0.99 .
C24 O3 1.394(14) .
C24 H24A 0.99 .
C24 H24B 0.99 .
Fe1 S1 2.2164(18) .
Fe1 S4 2.2192(17) .
Fe1 S2 2.2188(17) .
Fe1 S3 2.2275(16) .
Fe1 S3 2.4931(16) 2_656
Fe2 O5W 2.192(5) .
Fe2 O5W 2.192(5) 2_566
Fe2 O4W 2.204(6) .
Fe2 O4W 2.204(6) 2_566
Fe2 O1 2.208(4) 2_566
Fe2 O1 2.208(4) .

loop_
_geom_hbond_atom_site_label_D
_geom_hbond_atom_site_label_H
_geom_hbond_atom_site_label_A
_geom_hbond_distance_DH
_geom_hbond_distance_HA
_geom_hbond_distance_DA
_geom_hbond_angle_DHA
_geom_hbond_site_symmetry_A
_geom_hbond_publ_flag
C14 H14B S4 0.99 2.98 3.710(8) 131 2_656 yes
C15 H15A S4 0.99 2.98 3.910(8) 157.6 1_455 yes
C21 H21B O4W 0.99 2.11 2.589(12) 107.7 1_655 yes

loop_
_geom_torsion_atom_site_label_1
_geom_torsion_atom_site_label_2
_geom_torsion_atom_site_label_3
_geom_torsion_atom_site_label_4
_geom_torsion
_geom_torsion_site_symmetry_4
C6 C1 C2 C3 2.9(11) .
S1 C1 C2 C3 -176.0(6) .
C6 C1 C2 Cl1 -179.2(5) .
S1 C1 C2 Cl1 2.0(8) .
C1 C2 C3 C4 -4.3(14) .
Cl1 C2 C3 C4 177.8(8) .
C2 C3 C4 C5 4.3(16) .
C3 C4 C5 C6 -3.0(16) .
C3 C4 C5 Cl2 176.6(8) .
C4 C5 C6 C1 1.6(13) .
Cl2 C5 C6 C1 -177.9(6) .
C4 C5 C6 S2 179.1(7) .
Cl2 C5 C6 S2 -0.4(10) .
C2 C1 C6 C5 -1.5(10) .
S1 C1 C6 C5 177.4(6) .
C2 C1 C6 S2 -179.2(5) .
S1 C1 C6 S2 -0.3(8) .
C12 C7 C8 C9 2.9(9) .
S3 C7 C8 C9 -175.3(5) .
C12 C7 C8 S4 -178.7(4) .
S3 C7 C8 S4 3.1(7) .
C7 C8 C9 C10 -1.2(10) .
S4 C8 C9 C10 -179.6(6) .
C7 C8 C9 Cl3 176.6(5) .
S4 C8 C9 Cl3 -1.8(8) .
C8 C9 C10 C11 -1.3(11) .
Cl3 C9 C10 C11 -179.1(6) .
C9 C10 C11 C12 2.1(12) .
C10 C11 C12 C7 -0.3(11) .
C10 C11 C12 Cl4 -179.2(6) .
C8 C7 C12 C11 -2.2(9) .
S3 C7 C12 C11 175.9(5) .
C8 C7 C12 Cl4 176.6(5) .
S3 C7 C12 Cl4 -5.3(7) .
O1 C13 C14 C15 -8.3(8) .
C13 C14 C15 C16 -13.8(8) .
C14 C15 C16 O1 31.1(8) .
O2 C17 C18 C19 23.9(12) .
C17 C18 C19 C20 -26.6(12) .
C18 C19 C20 O2 20.3(12) .
O3 C21 C22 C23 9(2) .
C21 C22 C23 C24 -19(3) .
C22 C23 C24 O3 22(3) .
C14 C13 O1 C16 28.3(8) .
C14 C13 O1 Fe2 -144.4(5) .
C15 C16 O1 C13 -37.8(8) .
C15 C16 O1 Fe2 135.2(5) .
C18 C17 O2 C20 -11.4(11) .
C19 C20 O2 C17 -4.8(11) .
C23 C24 O3 C21 -16(3) .
C22 C21 O3 C24 4(2) .
C2 C1 S1 Fe1 165.1(5) .
C6 C1 S1 Fe1 -13.7(6) .
C5 C6 S2 Fe1 -163.5(6) .
C1 C6 S2 Fe1 14.1(6) .
C12 C7 S3 Fe1 179.5(4) .
C8 C7 S3 Fe1 -2.4(5) .
C12 C7 S3 Fe1 -96.4(5) 2_656
C8 C7 S3 Fe1 81.7(5) 2_656
C9 C8 S4 Fe1 176.2(5) .
C7 C8 S4 Fe1 -2.1(5) .
